data_4086696
loop_
_publ_author_name
'Cybularczyk, Martyna'
'Dranka, Maciej'
'Zachara, Janusz'
'Horeglad, Pawe\/l'

_publ_section_title
;
 Effect of In--CNHCBonds on the Synthesis, Structure, and Reactivity of
 Dialkylindium Alkoxides: How Indium Compares to Gallium
;
_journal_issue 19
_journal_name_full Organometallics
_journal_page_first 3311
_journal_paper_doi 10.1021/acs.organomet.6b00510
_journal_volume 35
_journal_year 2016
_chemical_absolute_configuration ad
_chemical_formula_moiety 'C24 H35 In N2 O'
_chemical_formula_sum 'C24 H35 In N2 O'
_chemical_formula_weight 482.36
_chemical_properties_physical air-sensitive
_space_group_crystal_system orthorhombic
_space_group_IT_number 33
_space_group_name_Hall 'P 2c -2n'
_space_group_name_H-M_alt 'P n a 21'
_symmetry_cell_setting orthorhombic
_symmetry_Int_Tables_number 33
_symmetry_space_group_name_Hall 'P 2c -2n'
_symmetry_space_group_name_H-M 'P n a 21'
_atom_sites_solution_hydrogens geom
_atom_sites_solution_primary direct
_audit_creation_date 2016-04-26
_audit_creation_method
;
Olex2 1.2-beta
(compiled 2016.02.19 svn.r3266 for OlexSys, GUI svn.r5155)
;
_cell_angle_alpha 90
_cell_angle_beta 90
_cell_angle_gamma 90
_cell_formula_units_Z 4
_cell_length_a 22.7104(9)
_cell_length_b 8.0978(3)
_cell_length_c 13.1540(5)
_cell_measurement_reflns_used 7783
_cell_measurement_temperature 293.15
_cell_measurement_theta_max 24.6750
_cell_measurement_theta_min 4.0760
_cell_volume 2419.08(16)
_computing_cell_refinement
;
CrysAlisPro, Agilent Technologies,
Version 1.171.37.35 (release 13-08-2014 CrysAlis171 .NET)
(compiled Aug 13 2014,18:06:01)
;
_computing_data_collection
;
CrysAlisPro, Agilent Technologies,
Version 1.171.37.35 (release 13-08-2014 CrysAlis171 .NET)
(compiled Aug 13 2014,18:06:01)
;
_computing_data_reduction
;
CrysAlisPro, Agilent Technologies,
Version 1.171.37.35 (release 13-08-2014 CrysAlis171 .NET)
(compiled Aug 13 2014,18:06:01)
;
_computing_molecular_graphics 'Olex2 (Dolomanov et al., 2009)'
_computing_publication_material 'Olex2 (Dolomanov et al., 2009)'
_computing_structure_refinement 'ShelXL (Sheldrick, 2015)'
_computing_structure_solution 'ShelXS (Sheldrick, 2008)'
_diffrn_ambient_temperature 293.15
_diffrn_detector 'CCD plate'
_diffrn_detector_area_resol_mean 10.3347
_diffrn_detector_type Atlas
_diffrn_measured_fraction_theta_full 0.997
_diffrn_measured_fraction_theta_max 0.997
_diffrn_measurement_details
;
  1 omega  -77.00  -23.00   1.0000    3.0000
omega____ theta____ kappa____ phi______ frames
    -      -14.4034  133.0000  141.7823 54

  2 omega  -83.00   -8.00   1.0000    3.0000
omega____ theta____ kappa____ phi______ frames
    -      -14.4034  143.0000  -11.7450 75

  3 omega   -8.00   88.00   1.0000    3.0000
omega____ theta____ kappa____ phi______ frames
    -       14.7159   57.0000   30.0000 96

  4 omega    7.00   90.00   1.0000    3.0000
omega____ theta____ kappa____ phi______ frames
    -       14.7159   38.0000  150.0000 83

  5 omega  -37.00   44.00   1.0000    3.0000
omega____ theta____ kappa____ phi______ frames
    -       14.7159  -57.0000  -30.0000 81

  6 omega  -54.00   44.00   1.0000    3.0000
omega____ theta____ kappa____ phi______ frames
    -       14.7159  -57.0000 -120.0000 98

  7 omega  -61.00   19.00   1.0000    3.0000
omega____ theta____ kappa____ phi______ frames
    -       14.7159  -38.0000  120.0000 80

  8 omega  -19.00   93.00   1.0000    3.0000
omega____ theta____ kappa____ phi______ frames
    -       14.7159   77.0000 -120.0000 112
;
_diffrn_measurement_device 'four-circle diffractometer'
_diffrn_measurement_device_type 'Xcalibur, Atlas, Gemini ultra'
_diffrn_measurement_method '\w scans'
_diffrn_orient_matrix_type 'CrysAlisPro convention (1999,Acta A55,543-557)'
_diffrn_orient_matrix_UB_11 0.0026200000
_diffrn_orient_matrix_UB_12 -0.0867992000
_diffrn_orient_matrix_UB_13 -0.0055035000
_diffrn_orient_matrix_UB_21 -0.0281985000
_diffrn_orient_matrix_UB_22 -0.0027358000
_diffrn_orient_matrix_UB_23 -0.0231317000
_diffrn_orient_matrix_UB_31 0.0131880000
_diffrn_orient_matrix_UB_32 0.0112178000
_diffrn_orient_matrix_UB_33 -0.0484013000
_diffrn_radiation_monochromator graphite
_diffrn_radiation_probe x-ray
_diffrn_radiation_type MoK\a
_diffrn_radiation_wavelength 0.71073
_diffrn_reflns_av_R_equivalents 0.0588
_diffrn_reflns_av_unetI/netI 0.0328
_diffrn_reflns_Laue_measured_fraction_full 0.997
_diffrn_reflns_Laue_measured_fraction_max 0.997
_diffrn_reflns_limit_h_max 28
_diffrn_reflns_limit_h_min -28
_diffrn_reflns_limit_k_max 10
_diffrn_reflns_limit_k_min -10
_diffrn_reflns_limit_l_max 16
_diffrn_reflns_limit_l_min -16
_diffrn_reflns_number 35142
_diffrn_reflns_point_group_measured_fraction_full 0.997
_diffrn_reflns_point_group_measured_fraction_max 0.997
_diffrn_reflns_theta_full 26.000
_diffrn_reflns_theta_max 26.091
_diffrn_reflns_theta_min 3.457
_diffrn_source 'Enhance (Mo) X-ray Source'
_diffrn_source_type 'Enhance (Mo) X-ray Source'
_exptl_absorpt_coefficient_mu 0.992
_exptl_absorpt_correction_T_max 0.871
_exptl_absorpt_correction_T_min 0.557
_exptl_absorpt_correction_type gaussian
_exptl_absorpt_process_details
;
CrysAlisPro, Agilent Technologies,
Version 1.171.37.35 (release 13-08-2014 CrysAlis171 .NET)
(compiled Aug 13 2014,18:06:01)
Numerical absorption correction based on gaussian integration over
            a multifaceted crystal model
Empirical absorption correction using spherical harmonics,
 implemented in SCALE3 ABSPACK scaling algorithm.
;
_exptl_crystal_colour colourless
_exptl_crystal_colour_primary colourless
_exptl_crystal_density_diffrn 1.324
_exptl_crystal_description irregular
_exptl_crystal_F_000 1000
_exptl_crystal_size_max 0.8858
_exptl_crystal_size_mid 0.4407
_exptl_crystal_size_min 0.1577
_refine_diff_density_max 0.537
_refine_diff_density_min -0.478
_refine_diff_density_rms 0.059
_refine_ls_abs_structure_details
;
 Flack x determined using 1701 quotients [(I+)-(I-)]/[(I+)+(I-)]
 (Parsons, Flack and Wagner, Acta Cryst. B69 (2013) 249-259).
;
_refine_ls_abs_structure_Flack -0.012(17)
_refine_ls_extinction_method none
_refine_ls_goodness_of_fit_ref 1.120
_refine_ls_hydrogen_treatment constr
_refine_ls_matrix_type full
_refine_ls_number_parameters 262
_refine_ls_number_reflns 4768
_refine_ls_number_restraints 1
_refine_ls_restrained_S_all 1.120
_refine_ls_R_factor_all 0.0481
_refine_ls_R_factor_gt 0.0389
_refine_ls_shift/su_max 0.000
_refine_ls_shift/su_mean 0.000
_refine_ls_structure_factor_coef Fsqd
_refine_ls_weighting_details 'w=1/[\s^2^(Fo^2^)+(0.0300P)^2^+2.1090P] where P=(Fo^2^+2Fc^2^)/3'
_refine_ls_weighting_scheme calc
_refine_ls_wR_factor_gt 0.0820
_refine_ls_wR_factor_ref 0.0856
_reflns_Friedel_coverage 0.913
_reflns_Friedel_fraction_full 0.997
_reflns_Friedel_fraction_max 0.997
_reflns_number_gt 4150
_reflns_number_total 4768
_reflns_threshold_expression 'I > 2\s(I)'
_cod_data_source_file om6b00510_si_004.cif
_cod_data_source_block md439_mc155a
_cod_depositor_comments 'Adding full bibliography for 4086693--4086698.cif.'
_cod_original_cell_volume 2419.08(15)
_cod_database_code 4086696
_shelx_space_group_comment
;
The symmetry employed for this shelxl refinement is uniquely defined
by the following loop, which should always be used as a source of
symmetry information in preference to the above space-group names.
They are only intended as comments.
;
_shelx_shelxl_version_number 2014/7

loop_
_space_group_symop_operation_xyz
'x, y, z'
'-x, -y, z+1/2'
'-x+1/2, y+1/2, z+1/2'
'x+1/2, -y+1/2, z'

loop_
_atom_site_label
_atom_site_type_symbol
_atom_site_fract_x
_atom_site_fract_y
_atom_site_fract_z
_atom_site_U_iso_or_equiv
_atom_site_adp_type
_atom_site_occupancy
_atom_site_site_symmetry_order
_atom_site_calc_flag
_atom_site_refinement_flags_posn
In1 In 0.67788(2) 0.21604(5) 0.77635(5) 0.04458(14) Uani 1 1 d .
O1 O 0.6385(3) 0.3396(8) 0.6576(5) 0.0703(15) Uani 1 1 d .
N1 N 0.6643(2) -0.1336(7) 0.6557(4) 0.0390(12) Uani 1 1 d .
N2 N 0.7560(2) -0.0923(7) 0.6891(4) 0.0384(12) Uani 1 1 d .
C1 C 0.7016(3) -0.0322(7) 0.7017(4) 0.0326(13) Uani 1 1 d .
C2 C 0.6930(3) -0.2760(9) 0.6073(6) 0.0455(16) Uani 1 1 d .
H2A H 0.6869 -0.2756 0.5343 0.055 Uiso 1 1 calc R
H2B H 0.6785 -0.3792 0.6351 0.055 Uiso 1 1 calc R
C3 C 0.7576(3) -0.2497(9) 0.6336(7) 0.050(2) Uani 1 1 d .
H3A H 0.7725 -0.3382 0.6760 0.060 Uiso 1 1 calc R
H3B H 0.7816 -0.2415 0.5728 0.060 Uiso 1 1 calc R
C4 C 0.6180(4) 0.1681(13) 0.9002(7) 0.078(3) Uani 1 1 d .
H4A H 0.6102 0.2691 0.9361 0.117 Uiso 1 1 calc GR
H4B H 0.6353 0.0894 0.9459 0.117 Uiso 1 1 calc GR
H4C H 0.5817 0.1246 0.8738 0.117 Uiso 1 1 calc GR
C5 C 0.7575(4) 0.3533(10) 0.8081(7) 0.077(3) Uani 1 1 d .
H5A H 0.7748 0.3897 0.7453 0.115 Uiso 1 1 calc GR
H5B H 0.7849 0.2836 0.8435 0.115 Uiso 1 1 calc GR
H5C H 0.7482 0.4474 0.8494 0.115 Uiso 1 1 calc GR
C6 C 0.5795(4) 0.3601(14) 0.6573(8) 0.081(3) Uani 1 1 d .
H6A H 0.5649 0.3473 0.5893 0.122 Uiso 1 1 calc GR
H6B H 0.5701 0.4687 0.6817 0.122 Uiso 1 1 calc GR
H6C H 0.5616 0.2790 0.7006 0.122 Uiso 1 1 calc GR
C7 C 0.8079(3) -0.0345(11) 0.7404(6) 0.0391(18) Uani 1 1 d .
C8 C 0.8502(3) 0.0522(9) 0.6839(6) 0.0470(18) Uani 1 1 d .
C9 C 0.9016(4) 0.0987(13) 0.7332(8) 0.059(3) Uani 1 1 d .
H9 H 0.9304 0.1556 0.6971 0.070 Uiso 1 1 calc R
C10 C 0.9112(4) 0.0624(13) 0.8347(8) 0.058(3) Uani 1 1 d .
C11 C 0.8686(3) -0.0193(10) 0.8870(6) 0.0490(19) Uani 1 1 d .
H11 H 0.8747 -0.0430 0.9553 0.059 Uiso 1 1 calc R
C12 C 0.8165(3) -0.0682(10) 0.8417(6) 0.0377(18) Uani 1 1 d .
C13 C 0.8401(4) 0.0954(14) 0.5741(6) 0.082(3) Uani 1 1 d .
H13A H 0.8403 -0.0037 0.5339 0.124 Uiso 1 1 calc GR
H13B H 0.8708 0.1678 0.5510 0.124 Uiso 1 1 calc GR
H13C H 0.8027 0.1495 0.5671 0.124 Uiso 1 1 calc GR
C14 C 0.9678(4) 0.1173(14) 0.8863(8) 0.085(3) Uani 1 1 d .
H14A H 0.9939 0.1640 0.8367 0.128 Uiso 1 1 calc GR
H14B H 0.9864 0.0238 0.9178 0.128 Uiso 1 1 calc GR
H14C H 0.9589 0.1987 0.9371 0.128 Uiso 1 1 calc GR
C15 C 0.7709(4) -0.1588(12) 0.9054(6) 0.057(2) Uani 1 1 d .
H15A H 0.7343 -0.0995 0.9035 0.085 Uiso 1 1 calc GR
H15B H 0.7845 -0.1665 0.9743 0.085 Uiso 1 1 calc GR
H15C H 0.7652 -0.2678 0.8784 0.085 Uiso 1 1 calc GR
C16 C 0.6009(3) -0.1205(8) 0.6617(5) 0.0359(14) Uani 1 1 d .
C17 C 0.5697(3) -0.0484(8) 0.5813(5) 0.0415(15) Uani 1 1 d .
C18 C 0.5089(3) -0.0421(9) 0.5898(5) 0.0473(17) Uani 1 1 d .
H18 H 0.4873 0.0048 0.5371 0.057 Uiso 1 1 calc R
C19 C 0.4794(3) -0.1028(9) 0.6732(5) 0.0470(17) Uani 1 1 d .
C20 C 0.5116(3) -0.1760(9) 0.7497(5) 0.049(2) Uani 1 1 d .
H20 H 0.4920 -0.2194 0.8057 0.059 Uiso 1 1 calc R
C21 C 0.5721(3) -0.1868(8) 0.7457(5) 0.0439(18) Uani 1 1 d .
C22 C 0.6013(4) 0.0190(11) 0.4898(6) 0.060(2) Uani 1 1 d .
H22A H 0.6290 0.1015 0.5110 0.090 Uiso 1 1 calc GR
H22B H 0.5732 0.0676 0.4442 0.090 Uiso 1 1 calc GR
H22C H 0.6217 -0.0689 0.4559 0.090 Uiso 1 1 calc GR
C23 C 0.4126(3) -0.0912(13) 0.6815(7) 0.068(2) Uani 1 1 d .
H23A H 0.3985 -0.1752 0.7268 0.103 Uiso 1 1 calc GR
H23B H 0.3954 -0.1065 0.6155 0.103 Uiso 1 1 calc GR
H23C H 0.4019 0.0155 0.7074 0.103 Uiso 1 1 calc GR
C24 C 0.6052(4) -0.2734(11) 0.8294(6) 0.062(2) Uani 1 1 d .
H24A H 0.6303 -0.3565 0.8006 0.093 Uiso 1 1 calc GR
H24B H 0.5777 -0.3242 0.8752 0.093 Uiso 1 1 calc GR
H24C H 0.6287 -0.1946 0.8659 0.093 Uiso 1 1 calc GR

loop_
_atom_site_aniso_label
_atom_site_aniso_U_11
_atom_site_aniso_U_22
_atom_site_aniso_U_33
_atom_site_aniso_U_23
_atom_site_aniso_U_13
_atom_site_aniso_U_12
In1 0.0491(2) 0.0366(2) 0.0480(2) -0.0026(4) -0.0022(4) 0.00201(19)
O1 0.066(4) 0.069(4) 0.076(4) 0.018(3) -0.005(3) 0.008(3)
N1 0.036(3) 0.033(3) 0.048(3) -0.009(3) -0.002(2) 0.004(2)
N2 0.030(3) 0.035(3) 0.049(3) -0.004(3) -0.005(2) 0.007(2)
C1 0.030(3) 0.033(3) 0.035(3) 0.007(3) 0.000(2) -0.004(3)
C2 0.039(4) 0.039(4) 0.059(4) -0.009(3) -0.003(3) -0.002(3)
C3 0.041(4) 0.031(4) 0.079(5) -0.012(4) -0.003(4) 0.007(3)
C4 0.064(6) 0.100(8) 0.071(6) -0.012(5) 0.019(5) 0.003(5)
C5 0.078(6) 0.045(4) 0.107(9) -0.014(4) -0.024(5) -0.012(4)
C6 0.081(7) 0.081(7) 0.082(6) 0.007(6) 0.006(5) 0.004(6)
C7 0.029(3) 0.040(4) 0.049(4) -0.001(3) 0.003(3) 0.007(3)
C8 0.040(4) 0.044(5) 0.057(4) -0.003(4) 0.006(3) 0.003(3)
C9 0.041(5) 0.062(6) 0.073(6) -0.005(4) 0.015(4) -0.013(4)
C10 0.032(5) 0.061(6) 0.081(7) -0.022(5) -0.005(4) 0.008(4)
C11 0.045(4) 0.051(5) 0.051(4) -0.008(4) -0.007(3) 0.012(4)
C12 0.029(4) 0.036(4) 0.048(4) -0.005(3) -0.002(3) 0.007(3)
C13 0.081(7) 0.103(8) 0.064(5) 0.021(5) 0.009(5) -0.030(6)
C14 0.039(5) 0.104(8) 0.112(7) -0.030(6) -0.018(5) -0.001(5)
C15 0.056(5) 0.057(5) 0.057(5) 0.014(4) -0.004(4) -0.002(5)
C16 0.031(3) 0.036(4) 0.041(3) -0.004(3) -0.004(3) -0.009(3)
C17 0.045(4) 0.041(4) 0.039(3) -0.002(3) -0.002(3) -0.004(3)
C18 0.040(4) 0.053(4) 0.049(4) 0.002(3) -0.014(3) 0.001(3)
C19 0.034(4) 0.053(4) 0.053(4) -0.009(3) -0.005(3) -0.004(3)
C20 0.041(4) 0.059(5) 0.047(5) 0.000(3) 0.006(3) -0.016(3)
C21 0.044(4) 0.033(4) 0.054(5) 0.000(3) -0.006(3) -0.009(3)
C22 0.053(5) 0.068(5) 0.060(5) 0.016(4) 0.003(4) 0.002(4)
C23 0.035(4) 0.092(7) 0.078(6) -0.005(5) 0.000(4) -0.006(4)
C24 0.059(5) 0.076(6) 0.052(4) 0.021(4) -0.005(4) -0.009(5)

loop_
_atom_type_symbol
_atom_type_description
_atom_type_scat_dispersion_real
_atom_type_scat_dispersion_imag
_atom_type_scat_source
C C 0.0033 0.0016 'International Tables Vol C Tables 4.2.6.8 and 6.1.1.4'
H H 0.0000 0.0000 'International Tables Vol C Tables 4.2.6.8 and 6.1.1.4'
In In -0.7276 1.3100 'International Tables Vol C Tables 4.2.6.8 and 6.1.1.4'
N N 0.0061 0.0033 'International Tables Vol C Tables 4.2.6.8 and 6.1.1.4'
O O 0.0106 0.0060 'International Tables Vol C Tables 4.2.6.8 and 6.1.1.4'

loop_
_exptl_crystal_face_index_h
_exptl_crystal_face_index_k
_exptl_crystal_face_index_l
_exptl_crystal_face_perp_dist
32 -1 -1 0.0952
25 -7 -1 0.1522
-5 -11 -1 0.2204
5 11 0 0.1958
32 1 -1 0.0974
28 -4 6 0.2552
-32 1 1 0.0625
9 -5 -15 0.3192
21 -3 -13 0.2560
-8 -5 -16 0.3299
-31 -2 1 0.1018
-15 2 -16 0.2763
-8 0 -18 0.3125
-28 6 -1 0.1266
27 6 0 0.1586
14 3 -16 0.2798
-14 1 17 0.4550
-11 -7 13 0.4553
31 -3 -1 0.1048

loop_
_geom_angle_atom_site_label_1
_geom_angle_atom_site_label_2
_geom_angle_atom_site_label_3
_geom_angle
O1 In1 C1 101.7(2)
O1 In1 C4 112.7(3)
O1 In1 C5 105.1(3)
C4 In1 C1 108.2(3)
C4 In1 C5 118.3(4)
C5 In1 C1 109.6(3)
C6 O1 In1 119.5(6)
C1 N1 C2 113.5(5)
C1 N1 C16 124.5(5)
C16 N1 C2 121.6(5)
C1 N2 C3 113.5(5)
C1 N2 C7 125.5(6)
C7 N2 C3 119.7(6)
N1 C1 In1 125.8(4)
N1 C1 N2 108.0(5)
N2 C1 In1 125.9(4)
N1 C2 H2A 111.2
N1 C2 H2B 111.2
N1 C2 C3 102.7(5)
H2A C2 H2B 109.1
C3 C2 H2A 111.2
C3 C2 H2B 111.2
N2 C3 C2 102.2(5)
N2 C3 H3A 111.3
N2 C3 H3B 111.3
C2 C3 H3A 111.3
C2 C3 H3B 111.3
H3A C3 H3B 109.2
In1 C4 H4A 109.5
In1 C4 H4B 109.5
In1 C4 H4C 109.5
H4A C4 H4B 109.5
H4A C4 H4C 109.5
H4B C4 H4C 109.5
In1 C5 H5A 109.5
In1 C5 H5B 109.5
In1 C5 H5C 109.5
H5A C5 H5B 109.5
H5A C5 H5C 109.5
H5B C5 H5C 109.5
O1 C6 H6A 109.5
O1 C6 H6B 109.5
O1 C6 H6C 109.5
H6A C6 H6B 109.5
H6A C6 H6C 109.5
H6B C6 H6C 109.5
C8 C7 N2 118.5(7)
C12 C7 N2 120.5(8)
C12 C7 C8 121.0(8)
C7 C8 C13 121.3(7)
C9 C8 C7 117.7(7)
C9 C8 C13 121.0(8)
C8 C9 H9 119.2
C10 C9 C8 121.6(10)
C10 C9 H9 119.2
C9 C10 C14 120.1(11)
C11 C10 C9 118.7(9)
C11 C10 C14 121.2(9)
C10 C11 H11 119.0
C10 C11 C12 122.0(7)
C12 C11 H11 119.0
C7 C12 C11 118.8(8)
C7 C12 C15 122.2(8)
C11 C12 C15 118.9(7)
C8 C13 H13A 109.5
C8 C13 H13B 109.5
C8 C13 H13C 109.5
H13A C13 H13B 109.5
H13A C13 H13C 109.5
H13B C13 H13C 109.5
C10 C14 H14A 109.5
C10 C14 H14B 109.5
C10 C14 H14C 109.5
H14A C14 H14B 109.5
H14A C14 H14C 109.5
H14B C14 H14C 109.5
C12 C15 H15A 109.5
C12 C15 H15B 109.5
C12 C15 H15C 109.5
H15A C15 H15B 109.5
H15A C15 H15C 109.5
H15B C15 H15C 109.5
C17 C16 N1 119.5(6)
C21 C16 N1 118.9(6)
C21 C16 C17 121.6(6)
C16 C17 C22 121.0(6)
C18 C17 C16 117.3(6)
C18 C17 C22 121.7(6)
C17 C18 H18 118.8
C19 C18 C17 122.4(6)
C19 C18 H18 118.8
C18 C19 C20 118.5(6)
C18 C19 C23 121.3(7)
C20 C19 C23 120.2(7)
C19 C20 H20 119.0
C21 C20 C19 121.9(6)
C21 C20 H20 119.0
C16 C21 C24 121.7(7)
C20 C21 C16 118.3(6)
C20 C21 C24 119.9(6)
C17 C22 H22A 109.5
C17 C22 H22B 109.5
C17 C22 H22C 109.5
H22A C22 H22B 109.5
H22A C22 H22C 109.5
H22B C22 H22C 109.5
C19 C23 H23A 109.5
C19 C23 H23B 109.5
C19 C23 H23C 109.5
H23A C23 H23B 109.5
H23A C23 H23C 109.5
H23B C23 H23C 109.5
C21 C24 H24A 109.5
C21 C24 H24B 109.5
C21 C24 H24C 109.5
H24A C24 H24B 109.5
H24A C24 H24C 109.5
H24B C24 H24C 109.5

loop_
_geom_bond_atom_site_label_1
_geom_bond_atom_site_label_2
_geom_bond_distance
In1 O1 2.059(6)
In1 C1 2.302(6)
In1 C4 2.158(8)
In1 C5 2.163(8)
O1 C6 1.351(10)
N1 C1 1.327(8)
N1 C2 1.470(9)
N1 C16 1.446(7)
N2 C1 1.338(8)
N2 C3 1.470(8)
N2 C7 1.437(9)
C2 H2A 0.9700
C2 H2B 0.9700
C2 C3 1.522(10)
C3 H3A 0.9700
C3 H3B 0.9700
C4 H4A 0.9600
C4 H4B 0.9600
C4 H4C 0.9600
C5 H5A 0.9600
C5 H5B 0.9600
C5 H5C 0.9600
C6 H6A 0.9600
C6 H6B 0.9600
C6 H6C 0.9600
C7 C8 1.403(11)
C7 C12 1.374(9)
C8 C9 1.387(12)
C8 C13 1.505(10)
C9 H9 0.9300
C9 C10 1.384(11)
C10 C11 1.359(13)
C10 C14 1.522(12)
C11 H11 0.9300
C11 C12 1.382(10)
C12 C15 1.521(11)
C13 H13A 0.9600
C13 H13B 0.9600
C13 H13C 0.9600
C14 H14A 0.9600
C14 H14B 0.9600
C14 H14C 0.9600
C15 H15A 0.9600
C15 H15B 0.9600
C15 H15C 0.9600
C16 C17 1.400(9)
C16 C21 1.390(9)
C17 C18 1.386(9)
C17 C22 1.503(10)
C18 H18 0.9300
C18 C19 1.378(10)
C19 C20 1.378(10)
C19 C23 1.523(9)
C20 H20 0.9300
C20 C21 1.378(10)
C21 C24 1.507(10)
C22 H22A 0.9600
C22 H22B 0.9600
C22 H22C 0.9600
C23 H23A 0.9600
C23 H23B 0.9600
C23 H23C 0.9600
C24 H24A 0.9600
C24 H24B 0.9600
C24 H24C 0.9600

loop_
_geom_torsion_atom_site_label_1
_geom_torsion_atom_site_label_2
_geom_torsion_atom_site_label_3
_geom_torsion_atom_site_label_4
_geom_torsion
N1 C2 C3 N2 -2.4(7)
N1 C16 C17 C18 178.6(6)
N1 C16 C17 C22 -1.4(10)
N1 C16 C21 C20 -178.9(6)
N1 C16 C21 C24 -0.8(10)
N2 C7 C8 C9 -176.3(7)
N2 C7 C8 C13 4.4(12)
N2 C7 C12 C11 176.1(6)
N2 C7 C12 C15 -3.3(13)
C1 N1 C2 C3 1.4(8)
C1 N1 C16 C17 100.5(7)
C1 N1 C16 C21 -82.3(8)
C1 N2 C3 C2 2.9(8)
C1 N2 C7 C8 -109.6(8)
C1 N2 C7 C12 72.4(11)
C2 N1 C1 In1 174.9(4)
C2 N1 C1 N2 0.4(7)
C2 N1 C16 C17 -87.5(8)
C2 N1 C16 C21 89.7(8)
C3 N2 C1 In1 -176.7(5)
C3 N2 C1 N1 -2.2(8)
C3 N2 C7 C8 83.8(9)
C3 N2 C7 C12 -94.2(9)
C7 N2 C1 In1 16.0(9)
C7 N2 C1 N1 -169.5(6)
C7 N2 C3 C2 171.1(6)
C7 C8 C9 C10 -0.4(13)
C8 C7 C12 C11 -1.9(13)
C8 C7 C12 C15 178.8(7)
C8 C9 C10 C11 -0.7(15)
C8 C9 C10 C14 -179.3(8)
C9 C10 C11 C12 0.6(14)
C10 C11 C12 C7 0.7(13)
C10 C11 C12 C15 -179.9(8)
C12 C7 C8 C9 1.7(12)
C12 C7 C8 C13 -177.5(9)
C13 C8 C9 C10 178.8(10)
C14 C10 C11 C12 179.1(8)
C16 N1 C1 In1 -12.6(8)
C16 N1 C1 N2 172.9(6)
C16 N1 C2 C3 -171.4(6)
C16 C17 C18 C19 0.3(10)
C17 C16 C21 C20 -1.8(10)
C17 C16 C21 C24 176.3(7)
C17 C18 C19 C20 -1.7(11)
C17 C18 C19 C23 178.8(7)
C18 C19 C20 C21 1.3(11)
C19 C20 C21 C16 0.3(11)
C19 C20 C21 C24 -177.8(7)
C21 C16 C17 C18 1.5(10)
C21 C16 C17 C22 -178.5(7)
C22 C17 C18 C19 -179.8(7)
C23 C19 C20 C21 -179.1(7)
